data_4081971
loop_
_publ_author_name
'Annibale, Vincent T.'
'Batcup, Rhys'
'Bai, Tao'
'Hughes, Sarah J.'
'Song, Datong'

_publ_section_title
;
 RuCp* Complexes of Ambidentate 4,5-Diazafluorene Derivatives: From
 Linkage Isomers to Coordination-Driven Self-Assembly
;
_journal_issue 21
_journal_name_full Organometallics
_journal_page_first 6511
_journal_paper_doi 10.1021/om400846f
_journal_volume 32
_journal_year 2013
_chemical_formula_sum 'C84 H88 N8 Ru4'
_chemical_formula_weight 1613.90
_chemical_name_systematic
;
 ?
;
_space_group_crystal_system monoclinic
_space_group_IT_number 12
_space_group_name_Hall '-C 2y'
_space_group_name_H-M_alt 'C 1 2/m 1'
_symmetry_space_group_name_Hall '-C 2y'
_symmetry_space_group_name_H-M 'C 1 2/m 1'
_atom_sites_solution_hydrogens mixed
_audit_creation_method SHELXL-2013
_cell_angle_alpha 90
_cell_angle_beta 130.5260(10)
_cell_angle_gamma 90
_cell_formula_units_Z 2
_cell_length_a 23.3110(7)
_cell_length_b 14.1997(4)
_cell_length_c 16.9207(5)
_cell_measurement_reflns_used 16937
_cell_measurement_temperature 293(2)
_cell_measurement_theta_max 24.999
_cell_measurement_theta_min 1.838
_cell_volume 4257.3(2)
_computing_structure_refinement 'SHELXL-2013 (Sheldrick, 2013)'
_diffrn_ambient_temperature 293(2)
_diffrn_measured_fraction_theta_full 0.973
_diffrn_measured_fraction_theta_max 0.998
_diffrn_radiation_type MoK\a
_diffrn_radiation_wavelength 0.71073
_diffrn_reflns_av_R_equivalents 0.0309
_diffrn_reflns_av_unetI/netI 0.0255
_diffrn_reflns_Laue_measured_fraction_full 0.973
_diffrn_reflns_Laue_measured_fraction_max 0.998
_diffrn_reflns_limit_h_max 27
_diffrn_reflns_limit_h_min -27
_diffrn_reflns_limit_k_max 16
_diffrn_reflns_limit_k_min -16
_diffrn_reflns_limit_l_max 20
_diffrn_reflns_limit_l_min -20
_diffrn_reflns_number 16937
_diffrn_reflns_point_group_measured_fraction_full 0.973
_diffrn_reflns_point_group_measured_fraction_max 0.998
_diffrn_reflns_theta_full 25.242
_diffrn_reflns_theta_max 24.999
_diffrn_reflns_theta_min 1.838
_exptl_absorpt_coefficient_mu 0.739
_exptl_absorpt_correction_T_max 0.7456
_exptl_absorpt_correction_T_min 0.6973
_exptl_absorpt_correction_type multi-scan
_exptl_absorpt_process_details 'Bruker Apex 2'
_exptl_crystal_colour Violet
_exptl_crystal_density_diffrn 1.259
_exptl_crystal_description Block
_exptl_crystal_F_000 1648
_exptl_crystal_size_max 0.320
_exptl_crystal_size_mid 0.300
_exptl_crystal_size_min 0.275
_platon_squeeze_details
;
;
_refine_diff_density_max 0.503
_refine_diff_density_min -0.605
_refine_diff_density_rms 0.137
_refine_ls_extinction_method none
_refine_ls_goodness_of_fit_ref 1.144
_refine_ls_hydrogen_treatment constr
_refine_ls_matrix_type full
_refine_ls_number_parameters 233
_refine_ls_number_reflns 3919
_refine_ls_number_restraints 0
_refine_ls_restrained_S_all 1.144
_refine_ls_R_factor_all 0.0317
_refine_ls_R_factor_gt 0.0281
_refine_ls_shift/su_max 0.001
_refine_ls_shift/su_mean 0.000
_refine_ls_structure_factor_coef Fsqd
_refine_ls_weighting_details 'w=1/[\s^2^(Fo^2^)+(0.0526P)^2^+4.6587P] where P=(Fo^2^+2Fc^2^)/3'
_refine_ls_weighting_scheme calc
_refine_ls_wR_factor_gt 0.0895
_refine_ls_wR_factor_ref 0.0910
_reflns_Friedel_coverage 0.000
_reflns_number_gt 3476
_reflns_number_total 3919
_reflns_threshold_expression 'I > 2\s(I)'
_cod_data_source_file om400846f_si_001.cif
_cod_data_source_block 2
_cod_depositor_comments
;
The following automatic conversions were performed:

'_exptl_absorpt_correction_type' value 'Multi-Scan' changed to
'multi-scan' according to
/home/saulius/struct/CIF-dictionaries/cif_core.dic dictionary named
'cif_core.dic' version 2.4.2 from 2011-04-26.

Automatic conversion script
Id: cif_fix_values 1891 2012-01-12 08:04:46Z andrius 
;
_cod_database_code 4081971
_shelx_space_group_comment
;
The symmetry employed for this shelxl refinement is uniquely defined
by the following loop, which should always be used as a source of
symmetry information in preference to the above space-group names.
They are only intended as comments.
;
_shelx_estimated_absorpt_t_min 0.798
_shelx_estimated_absorpt_t_max 0.823
_shelxl_version_number 2013-4

loop_
_space_group_symop_operation_xyz
'x, y, z'
'-x, y, -z'
'x+1/2, y+1/2, z'
'-x+1/2, y+1/2, -z'
'-x, -y, -z'
'x, -y, z'
'-x+1/2, -y+1/2, -z'
'x+1/2, -y+1/2, z'

loop_
_atom_site_label
_atom_site_type_symbol
_atom_site_fract_x
_atom_site_fract_y
_atom_site_fract_z
_atom_site_U_iso_or_equiv
_atom_site_adp_type
_atom_site_occupancy
_atom_site_site_symmetry_order
_atom_site_calc_flag
_atom_site_refinement_flags_posn
_atom_site_refinement_flags_adp
_atom_site_refinement_flags_occupancy
Ru1 Ru 0.29508(2) 0.0000 0.33440(2) 0.01628(11) Uani 1 2 d S T P
Ru2 Ru -0.04988(2) 0.0000 0.17461(2) 0.01711(11) Uani 1 2 d S T P
N1 N 0.04377(12) 0.09873(16) 0.24494(16) 0.0204(5) Uani 1 1 d . . .
N2 N 0.21308(12) 0.09769(15) 0.21144(16) 0.0179(5) Uani 1 1 d . . .
C1 C 0.05423(16) 0.1925(2) 0.2607(2) 0.0255(6) Uani 1 1 d . . .
H1A H 0.0123 0.2315 0.2281 0.031 Uiso 1 1 calc R U .
C2 C 0.12618(16) 0.2329(2) 0.3248(2) 0.0297(7) Uani 1 1 d . . .
H2A H 0.1307 0.2979 0.3340 0.036 Uiso 1 1 calc R U .
C3 C 0.19127(16) 0.1789(2) 0.3750(2) 0.0282(7) Uani 1 1 d . . .
H3A H 0.2388 0.2068 0.4175 0.034 Uiso 1 1 calc R U .
C4 C 0.18288(14) 0.0818(2) 0.35960(19) 0.0227(6) Uani 1 1 d . . .
C5 C 0.10786(14) 0.04968(19) 0.29371(19) 0.0197(6) Uani 1 1 d . . .
C6 C 0.2336(2) 0.0000 0.3971(3) 0.0245(9) Uani 1 2 d S T P
H6A H 0.2703 0.0000 0.4733 0.029 Uiso 1 2 calc R U P
C7 C 0.20459(16) 0.1921(2) 0.1991(2) 0.0238(6) Uani 1 1 d . . .
H7A H 0.2416 0.2308 0.2537 0.029 Uiso 1 1 calc R U .
C8 C 0.14191(16) 0.2332(2) 0.1070(2) 0.0273(6) Uani 1 1 d . . .
H8A H 0.1382 0.2985 0.1030 0.033 Uiso 1 1 calc R U .
C9 C -0.08495(16) -0.1807(2) -0.0211(2) 0.0249(6) Uani 1 1 d . . .
H9A H -0.0435 -0.2097 0.0394 0.030 Uiso 1 1 calc R U .
C10 C -0.09217(14) -0.0822(2) -0.02891(19) 0.0197(6) Uani 1 1 d . . .
C11 C 0.15638(14) 0.04904(19) 0.12682(19) 0.0176(5) Uani 1 1 d . . .
C12 C -0.0507(2) 0.0000 0.0399(3) 0.0202(8) Uani 1 2 d S T P
H12A H 0.0012 0.0000 0.0663 0.024 Uiso 1 2 calc R U P
C13 C 0.39085(14) 0.0506(2) 0.3544(2) 0.0218(6) Uani 1 1 d . . .
C14 C 0.39661(14) 0.0824(2) 0.4402(2) 0.0218(6) Uani 1 1 d . . .
C15 C 0.4020(2) 0.0000 0.4936(3) 0.0224(8) Uani 1 2 d S T P
C16 C 0.38786(16) 0.1141(2) 0.2811(2) 0.0314(7) Uani 1 1 d . . .
H16A H 0.4379 0.1350 0.3132 0.047 Uiso 1 1 calc R U .
H16B H 0.3566 0.1676 0.2648 0.047 Uiso 1 1 calc R U .
H16C H 0.3671 0.0804 0.2184 0.047 Uiso 1 1 calc R U .
C17 C 0.40515(16) 0.1820(2) 0.4741(2) 0.0319(7) Uani 1 1 d . . .
H17A H 0.4577 0.1986 0.5216 0.048 Uiso 1 1 calc R U .
H17B H 0.3847 0.1889 0.5080 0.048 Uiso 1 1 calc R U .
H17C H 0.3786 0.2227 0.4146 0.048 Uiso 1 1 calc R U .
C18 C 0.4172(2) 0.0000 0.5945(3) 0.0320(10) Uani 1 2 d S T P
H18A H 0.4707 0.0000 0.6514 0.048 Uiso 1 2 d R U P
H18B H 0.3953 0.0552 0.5984 0.048 Uiso 1 1 d R U .
C19 C -0.08407(15) -0.0502(2) 0.2586(2) 0.0255(6) Uani 1 1 d . . .
C20 C -0.13749(16) -0.0826(2) 0.1519(2) 0.0290(7) Uani 1 1 d . . .
C21 C -0.1703(2) 0.0000 0.0878(3) 0.0311(10) Uani 1 2 d S T P
C22 C -0.03871(19) -0.1123(2) 0.3527(2) 0.0392(8) Uani 1 1 d . . .
H22A H -0.0695 -0.1323 0.3687 0.059 Uiso 1 1 calc R U .
H22B H 0.0041 -0.0780 0.4106 0.059 Uiso 1 1 calc R U .
H22C H -0.0216 -0.1665 0.3392 0.059 Uiso 1 1 calc R U .
C23 C -0.1618(2) -0.1819(3) 0.1159(3) 0.0453(9) Uani 1 1 d . . .
H23A H -0.2013 -0.1980 0.1168 0.068 Uiso 1 1 calc R U .
H23B H -0.1196 -0.2234 0.1614 0.068 Uiso 1 1 calc R U .
H23C H -0.1800 -0.1880 0.0465 0.068 Uiso 1 1 calc R U .
C24 C -0.2350(2) 0.0000 -0.0265(3) 0.0489(15) Uani 1 2 d S T P
H24A H -0.2815 0.0000 -0.0391 0.073 Uiso 1 2 d R U P
H24B H -0.2325 0.0552 -0.0570 0.073 Uiso 1 1 d R U .

loop_
_atom_site_aniso_label
_atom_site_aniso_U_11
_atom_site_aniso_U_22
_atom_site_aniso_U_33
_atom_site_aniso_U_23
_atom_site_aniso_U_13
_atom_site_aniso_U_12
Ru1 0.01327(17) 0.01703(18) 0.01182(17) 0.000 0.00516(14) 0.000
Ru2 0.01465(18) 0.02079(19) 0.01136(17) 0.000 0.00643(14) 0.000
N1 0.0193(11) 0.0250(13) 0.0139(10) -0.0007(9) 0.0093(9) 0.0014(9)
N2 0.0181(11) 0.0188(12) 0.0133(10) -0.0007(9) 0.0086(9) -0.0013(9)
C1 0.0282(15) 0.0213(15) 0.0254(14) -0.0027(12) 0.0168(13) 0.0010(12)
C2 0.0367(17) 0.0226(15) 0.0317(15) -0.0107(13) 0.0231(14) -0.0057(13)
C3 0.0238(15) 0.0345(18) 0.0247(14) -0.0137(13) 0.0150(13) -0.0105(12)
C4 0.0185(13) 0.0324(16) 0.0151(12) -0.0050(12) 0.0100(11) -0.0033(12)
C5 0.0186(13) 0.0253(14) 0.0130(12) -0.0028(11) 0.0092(11) -0.0029(11)
C6 0.0192(19) 0.035(2) 0.0154(18) 0.000 0.0093(17) 0.000
C7 0.0278(15) 0.0198(14) 0.0192(13) -0.0024(11) 0.0132(12) -0.0021(11)
C8 0.0339(16) 0.0172(14) 0.0255(14) 0.0030(12) 0.0170(13) 0.0028(12)
C9 0.0249(14) 0.0254(16) 0.0157(13) 0.0045(11) 0.0093(12) 0.0058(12)
C10 0.0192(13) 0.0252(15) 0.0149(12) 0.0022(11) 0.0112(11) 0.0033(11)
C11 0.0159(12) 0.0221(14) 0.0160(12) 0.0003(11) 0.0108(11) -0.0008(11)
C12 0.0203(19) 0.023(2) 0.0146(18) 0.000 0.0102(16) 0.000
C13 0.0120(12) 0.0300(15) 0.0156(13) 0.0023(11) 0.0056(11) -0.0010(11)
C14 0.0125(12) 0.0250(15) 0.0181(13) -0.0033(11) 0.0055(11) -0.0027(11)
C15 0.0114(18) 0.033(2) 0.0132(18) 0.000 0.0035(15) 0.000
C16 0.0232(15) 0.0386(19) 0.0267(15) 0.0027(13) 0.0138(13) -0.0062(13)
C17 0.0252(15) 0.0285(17) 0.0300(16) -0.0059(13) 0.0125(14) -0.0043(13)
C18 0.019(2) 0.051(3) 0.0154(19) 0.000 0.0064(17) 0.000
C19 0.0231(14) 0.0345(16) 0.0183(13) 0.0006(12) 0.0132(12) -0.0021(12)
C20 0.0255(15) 0.0401(18) 0.0257(14) -0.0070(13) 0.0186(13) -0.0076(13)
C21 0.019(2) 0.055(3) 0.018(2) 0.000 0.0114(18) 0.000
C22 0.0453(19) 0.044(2) 0.0306(17) 0.0127(15) 0.0258(16) 0.0046(16)
C23 0.049(2) 0.048(2) 0.052(2) -0.0172(17) 0.0387(19) -0.0270(17)
C24 0.014(2) 0.107(5) 0.017(2) 0.000 0.0062(18) 0.000

loop_
_atom_type_symbol
_atom_type_description
_atom_type_scat_dispersion_real
_atom_type_scat_dispersion_imag
_atom_type_scat_source
C C 0.0033 0.0016 'International Tables Vol C Tables 4.2.6.8 and 6.1.1.4'
H H 0.0000 0.0000 'International Tables Vol C Tables 4.2.6.8 and 6.1.1.4'
N N 0.0061 0.0033 'International Tables Vol C Tables 4.2.6.8 and 6.1.1.4'
Ru Ru -1.2594 0.8363 'International Tables Vol C Tables 4.2.6.8 and 6.1.1.4'

loop_
_geom_angle_atom_site_label_1
_geom_angle_atom_site_label_2
_geom_angle_atom_site_label_3
_geom_angle
_geom_angle_site_symmetry_1
_geom_angle_site_symmetry_3
C13 Ru1 C13 38.96(15) . 6
C13 Ru1 C14 65.45(10) . 6
C13 Ru1 C14 39.04(10) 6 6
C13 Ru1 C14 39.04(10) . .
C13 Ru1 C14 65.45(10) 6 .
C14 Ru1 C14 65.58(15) 6 .
C13 Ru1 N2 122.66(9) . 6
C13 Ru1 N2 96.58(9) 6 6
C14 Ru1 N2 104.80(9) 6 6
C14 Ru1 N2 161.03(10) . 6
C13 Ru1 N2 96.58(9) . .
C13 Ru1 N2 122.65(9) 6 .
C14 Ru1 N2 161.03(10) 6 .
C14 Ru1 N2 104.80(9) . .
N2 Ru1 N2 79.17(11) 6 .
C13 Ru1 C15 64.47(12) . .
C13 Ru1 C15 64.47(12) 6 .
C14 Ru1 C15 38.58(9) 6 .
C14 Ru1 C15 38.58(9) . .
N2 Ru1 C15 140.41(6) 6 .
N2 Ru1 C15 140.41(6) . .
C13 Ru1 C6 146.29(11) . .
C13 Ru1 C6 146.29(11) 6 .
C14 Ru1 C6 107.29(11) 6 .
C14 Ru1 C6 107.29(11) . .
N2 Ru1 C6 91.01(9) 6 .
N2 Ru1 C6 91.01(9) . .
C15 Ru1 C6 89.13(14) . .
C19 Ru2 C19 38.68(16) . 6
C19 Ru2 C20 65.49(11) . 6
C19 Ru2 C20 39.25(10) 6 6
C19 Ru2 C20 39.25(10) . .
C19 Ru2 C20 65.49(11) 6 .
C20 Ru2 C20 65.74(17) 6 .
C19 Ru2 C21 64.83(12) . .
C19 Ru2 C21 64.83(12) 6 .
C20 Ru2 C21 38.77(10) 6 .
C20 Ru2 C21 38.77(10) . .
C19 Ru2 N1 95.47(10) . 6
C19 Ru2 N1 121.37(9) 6 6
C20 Ru2 N1 159.94(10) 6 6
C20 Ru2 N1 104.04(10) . 6
C21 Ru2 N1 140.04(6) . 6
C19 Ru2 N1 121.37(9) . .
C19 Ru2 N1 95.48(10) 6 .
C20 Ru2 N1 104.04(10) 6 .
C20 Ru2 N1 159.94(10) . .
C21 Ru2 N1 140.04(6) . .
N1 Ru2 N1 79.86(12) 6 .
C19 Ru2 C12 154.01(10) . .
C19 Ru2 C12 154.01(10) 6 .
C20 Ru2 C12 115.56(11) 6 .
C20 Ru2 C12 115.56(11) . .
C21 Ru2 C12 99.09(14) . .
N1 Ru2 C12 84.27(9) 6 .
N1 Ru2 C12 84.27(9) . .
C5 N1 C1 113.9(2) . .
C5 N1 Ru2 108.76(17) . .
C1 N1 Ru2 136.85(19) . .
C11 N2 C7 113.6(2) . .
C11 N2 Ru1 109.56(17) . .
C7 N2 Ru1 136.82(18) . .
N1 C1 C2 122.0(3) . .
C3 C2 C1 122.0(3) . .
C2 C3 C4 117.8(3) . .
C3 C4 C5 114.8(3) . .
C3 C4 C6 136.3(3) . .
C5 C4 C6 108.8(3) . .
N1 C5 C4 129.4(3) . .
N1 C5 C5 121.31(15) . 6
C4 C5 C5 108.91(16) . 6
C4 C6 C4 104.0(3) . 6
C4 C6 Ru1 111.81(19) . .
C4 C6 Ru1 111.81(19) 6 .
N2 C7 C8 122.0(2) . .
C9 C8 C7 122.7(3) 5 .
C8 C9 C10 117.5(2) 5 .
C9 C10 C11 114.5(2) . 5
C9 C10 C12 137.2(2) . .
C11 C10 C12 108.3(2) 5 .
N2 C11 C11 120.85(14) . 6
N2 C11 C10 129.6(2) . 5
C11 C11 C10 109.51(16) 6 5
C10 C12 C10 104.1(3) . 6
C10 C12 Ru2 111.40(19) . .
C10 C12 Ru2 111.40(19) 6 .
C13 C13 C14 108.30(16) 6 .
C13 C13 C16 127.04(17) 6 .
C14 C13 C16 124.6(3) . .
C13 C13 Ru1 70.52(8) 6 .
C14 C13 Ru1 70.79(15) . .
C16 C13 Ru1 125.81(18) . .
C15 C14 C13 107.0(3) . .
C15 C14 C17 126.6(3) . .
C13 C14 C17 126.0(3) . .
C15 C14 Ru1 71.37(17) . .
C13 C14 Ru1 70.17(14) . .
C17 C14 Ru1 129.3(2) . .
C14 C15 C14 109.4(3) . 6
C14 C15 C18 125.20(17) . .
C14 C15 C18 125.20(17) 6 .
C14 C15 Ru1 70.05(17) . .
C14 C15 Ru1 70.05(17) 6 .
C18 C15 Ru1 129.8(3) . .
C19 C19 C20 108.53(18) 6 .
C19 C19 C22 126.07(18) 6 .
C20 C19 C22 125.4(3) . .
C19 C19 Ru2 70.66(8) 6 .
C20 C19 Ru2 70.73(16) . .
C22 C19 Ru2 126.1(2) . .
C21 C20 C19 106.6(3) . .
C21 C20 C23 126.1(3) . .
C19 C20 C23 126.8(3) . .
C21 C20 Ru2 70.7(2) . .
C19 C20 Ru2 70.02(16) . .
C23 C20 Ru2 130.5(2) . .
C20 C21 C20 109.7(3) . 6
C20 C21 C24 124.98(17) . .
C20 C21 C24 124.98(17) 6 .
C20 C21 Ru2 70.58(19) . .
C20 C21 Ru2 70.58(19) 6 .
C24 C21 Ru2 130.8(3) . .

loop_
_geom_bond_atom_site_label_1
_geom_bond_atom_site_label_2
_geom_bond_distance
_geom_bond_site_symmetry_2
Ru1 C13 2.153(3) .
Ru1 C13 2.153(3) 6
Ru1 C14 2.161(3) 6
Ru1 C14 2.161(3) .
Ru1 N2 2.177(2) 6
Ru1 N2 2.177(2) .
Ru1 C15 2.178(3) .
Ru1 C6 2.271(4) .
Ru2 C19 2.153(3) .
Ru2 C19 2.153(3) 6
Ru2 C20 2.162(3) 6
Ru2 C20 2.162(3) .
Ru2 C21 2.163(4) .
Ru2 N1 2.184(2) 6
Ru2 N1 2.184(2) .
Ru2 C12 2.268(4) .
N1 C5 1.340(3) .
N1 C1 1.349(4) .
N2 C11 1.347(3) .
N2 C7 1.351(4) .
C1 C2 1.398(4) .
C2 C3 1.391(4) .
C3 C4 1.394(4) .
C4 C5 1.405(4) .
C4 C6 1.474(4) .
C5 C5 1.411(6) 6
C6 C4 1.474(4) 6
C7 C8 1.395(4) .
C8 C9 1.387(4) 5
C9 C8 1.387(4) 5
C9 C10 1.406(4) .
C10 C11 1.408(3) 5
C10 C12 1.479(3) .
C11 C11 1.393(5) 6
C11 C10 1.408(3) 5
C12 C10 1.479(3) 6
C13 C13 1.436(6) 6
C13 C14 1.441(4) .
C13 C16 1.497(4) .
C14 C15 1.434(4) .
C14 C17 1.490(4) .
C15 C14 1.434(4) 6
C15 C18 1.502(5) .
C19 C19 1.426(6) 6
C19 C20 1.449(4) .
C19 C22 1.499(4) .
C20 C21 1.436(4) .
C20 C23 1.492(5) .
C21 C20 1.436(4) 6
C21 C24 1.490(6) .

loop_
_platon_squeeze_void_nr
_platon_squeeze_void_average_x
_platon_squeeze_void_average_y
_platon_squeeze_void_average_z
_platon_squeeze_void_volume
_platon_squeeze_void_count_electrons
_platon_squeeze_void_content
1 0.500 0.000 0.000 578 286 ' '
2 0.000 0.500 0.000 578 286 ' '
